data_4121827
loop_
_publ_author_name
'Yamanaka, Shoji'
'Komatsu, Masaya'
'Tanaka, Masashi'
'Sawa, Hiroshi'
'Inumaru, Kei'

_publ_section_title
;
 High-Pressure Synthesis and Structural Characterization of the Type II
 Clathrate Compound Na30.5Si136 Encapsulating Two Sodium Atoms in the Same
 Silicon Polyhedral Cages.
;
_journal_issue 21
_journal_name_full 'Journal of the American Chemical Society'
_journal_page_first 7717
_journal_page_last 7725
_journal_paper_doi 10.1021/ja502733e
_journal_volume 136
_journal_year 2014
_chemical_compound_source 'synthesis as described'
_chemical_formula_moiety 'Na6.13 Si34'
_chemical_formula_sum 'Na6.13 Si34'
_chemical_formula_weight 1095.88
_chemical_name_systematic
;
 ?
;
_space_group_IT_number 227
_symmetry_cell_setting cubic
_symmetry_Int_Tables_number 227
_symmetry_space_group_name_Hall '-F 4vw 2vw 3'
_symmetry_space_group_name_H-M 'F d -3 m :2'
_atom_sites_solution_primary direct
_atom_sites_solution_secondary difmap
_audit_conform_dict_location ftp://ftp.iucr.org/pub/cif_core.dic
_audit_conform_dict_name cif_core.dic
_audit_conform_dict_version 2.3
_audit_creation_date 2013-01-13T17:25:49-00:00
_audit_creation_method 'WinGX routine CIF_UPDATE'
_cell_angle_alpha 90
_cell_angle_beta 90
_cell_angle_gamma 90
_cell_formula_units_Z 4
_cell_length_a 14.7560(10)
_cell_length_b 14.7560(10)
_cell_length_c 14.7560(10)
_cell_measurement_reflns_used 0
_cell_measurement_temperature 293
_cell_measurement_theta_max 0
_cell_measurement_theta_min 0
_cell_measurement_wavelength 0.71073
_cell_volume 3213.0(4)
_computing_molecular_graphics 'Ortep-3 for Windows (Farrugia, 1997)'
_computing_publication_material 'WinGX publication routines (Farrugia, 1999)'
_computing_structure_refinement 'SHELXL-97 (Sheldrick, 1997)'
_computing_structure_solution 'SIR97 (Giacovazzo et al, 1997)'
_diffrn_ambient_temperature 293
_diffrn_detector_area_resol_mean 'not relevant'
_diffrn_measured_fraction_theta_full 0.995
_diffrn_measured_fraction_theta_max 0.995
_diffrn_measurement_device_type 'Rigakau CCD Mercury'
_diffrn_measurement_method 'phi and kai scans'
_diffrn_radiation_monochromator graphite
_diffrn_radiation_probe x-ray
_diffrn_radiation_type MoK\a
_diffrn_radiation_wavelength 0.71069
_diffrn_reflns_av_R_equivalents 0.0509
_diffrn_reflns_av_unetI/netI 0.0151
_diffrn_reflns_limit_h_max 19
_diffrn_reflns_limit_h_min -15
_diffrn_reflns_limit_k_max 16
_diffrn_reflns_limit_k_min -19
_diffrn_reflns_limit_l_max 19
_diffrn_reflns_limit_l_min -16
_diffrn_reflns_number 5772
_diffrn_reflns_theta_full 27.35
_diffrn_reflns_theta_max 27.35
_diffrn_reflns_theta_min 3.91
_exptl_absorpt_coefficient_mu 1.401
_exptl_absorpt_correction_T_max 0.932
_exptl_absorpt_correction_T_min 0.869
_exptl_absorpt_correction_type numerical
_exptl_absorpt_process_details 'Rigaku CrystalClear'
_exptl_crystal_colour black
_exptl_crystal_density_diffrn 2.265
_exptl_crystal_density_method 'not measured'
_exptl_crystal_description prism
_exptl_crystal_F_000 2174
_exptl_crystal_size_max 0.1
_exptl_crystal_size_mid 0.1
_exptl_crystal_size_min 0.05
_refine_diff_density_max 0.796
_refine_diff_density_min -0.528
_refine_diff_density_rms 0.123
_refine_ls_extinction_method none
_refine_ls_goodness_of_fit_ref 1.263
_refine_ls_matrix_type full
_refine_ls_number_parameters 22
_refine_ls_number_reflns 210
_refine_ls_number_restraints 1
_refine_ls_restrained_S_all 1.26
_refine_ls_R_factor_all 0.0419
_refine_ls_R_factor_gt 0.0418
_refine_ls_shift/su_max 0
_refine_ls_shift/su_mean 0
_refine_ls_structure_factor_coef Fsqd
_refine_ls_weighting_details 'calc w=1/[\s^2^(Fo^2^)+(0.0525P)^2^+24.0763P] where P=(Fo^2^+2Fc^2^)/3'
_refine_ls_weighting_scheme calc
_refine_ls_wR_factor_gt 0.1013
_refine_ls_wR_factor_ref 0.1015
_reflns_number_gt 208
_reflns_number_total 210
_reflns_threshold_expression >2sigma(I)
_cod_data_source_file ja502733e_si_005.cif
_cod_data_source_block Na25.5Si136
_cod_depositor_comments 'Adding full bibliography for 4121822--4121827.cif.'
_cod_original_sg_symbol_H-M 'F d -3 m'
_cod_database_code 4121827

loop_
_symmetry_equiv_pos_as_xyz
'x, y, z'
'-x+1/4, -y+1/4, z'
'x, -y+1/4, -z+1/4'
'-x+1/4, y, -z+1/4'
'z, x, y'
'y, z, x'
'-z+1/4, -x+1/4, y'
'-y+1/4, z, -x+1/4'
'z, -x+1/4, -y+1/4'
'-y+1/4, -z+1/4, x'
'-z+1/4, x, -y+1/4'
'y, -z+1/4, -x+1/4'
'-y, -x, -z'
'y+1/4, x+1/4, -z'
'y+1/4, -x, z+1/4'
'-y, x+1/4, z+1/4'
'-x, -z, -y'
'-z, -y, -x'
'x+1/4, z+1/4, -y'
'-z, y+1/4, x+1/4'
'x+1/4, -z, y+1/4'
'z+1/4, y+1/4, -x'
'-x, z+1/4, y+1/4'
'z+1/4, -y, x+1/4'
'x, y+1/2, z+1/2'
'-x+1/4, -y+3/4, z+1/2'
'x, -y+3/4, -z+3/4'
'-x+1/4, y+1/2, -z+3/4'
'z, x+1/2, y+1/2'
'y, z+1/2, x+1/2'
'-z+1/4, -x+3/4, y+1/2'
'-y+1/4, z+1/2, -x+3/4'
'z, -x+3/4, -y+3/4'
'-y+1/4, -z+3/4, x+1/2'
'-z+1/4, x+1/2, -y+3/4'
'y, -z+3/4, -x+3/4'
'-y, -x+1/2, -z+1/2'
'y+1/4, x+3/4, -z+1/2'
'y+1/4, -x+1/2, z+3/4'
'-y, x+3/4, z+3/4'
'-x, -z+1/2, -y+1/2'
'-z, -y+1/2, -x+1/2'
'x+1/4, z+3/4, -y+1/2'
'-z, y+3/4, x+3/4'
'x+1/4, -z+1/2, y+3/4'
'z+1/4, y+3/4, -x+1/2'
'-x, z+3/4, y+3/4'
'z+1/4, -y+1/2, x+3/4'
'x+1/2, y, z+1/2'
'-x+3/4, -y+1/4, z+1/2'
'x+1/2, -y+1/4, -z+3/4'
'-x+3/4, y, -z+3/4'
'z+1/2, x, y+1/2'
'y+1/2, z, x+1/2'
'-z+3/4, -x+1/4, y+1/2'
'-y+3/4, z, -x+3/4'
'z+1/2, -x+1/4, -y+3/4'
'-y+3/4, -z+1/4, x+1/2'
'-z+3/4, x, -y+3/4'
'y+1/2, -z+1/4, -x+3/4'
'-y+1/2, -x, -z+1/2'
'y+3/4, x+1/4, -z+1/2'
'y+3/4, -x, z+3/4'
'-y+1/2, x+1/4, z+3/4'
'-x+1/2, -z, -y+1/2'
'-z+1/2, -y, -x+1/2'
'x+3/4, z+1/4, -y+1/2'
'-z+1/2, y+1/4, x+3/4'
'x+3/4, -z, y+3/4'
'z+3/4, y+1/4, -x+1/2'
'-x+1/2, z+1/4, y+3/4'
'z+3/4, -y, x+3/4'
'x+1/2, y+1/2, z'
'-x+3/4, -y+3/4, z'
'x+1/2, -y+3/4, -z+1/4'
'-x+3/4, y+1/2, -z+1/4'
'z+1/2, x+1/2, y'
'y+1/2, z+1/2, x'
'-z+3/4, -x+3/4, y'
'-y+3/4, z+1/2, -x+1/4'
'z+1/2, -x+3/4, -y+1/4'
'-y+3/4, -z+3/4, x'
'-z+3/4, x+1/2, -y+1/4'
'y+1/2, -z+3/4, -x+1/4'
'-y+1/2, -x+1/2, -z'
'y+3/4, x+3/4, -z'
'y+3/4, -x+1/2, z+1/4'
'-y+1/2, x+3/4, z+1/4'
'-x+1/2, -z+1/2, -y'
'-z+1/2, -y+1/2, -x'
'x+3/4, z+3/4, -y'
'-z+1/2, y+3/4, x+1/4'
'x+3/4, -z+1/2, y+1/4'
'z+3/4, y+3/4, -x'
'-x+1/2, z+3/4, y+1/4'
'z+3/4, -y+1/2, x+1/4'
'-x, -y, -z'
'x-1/4, y-1/4, -z'
'-x, y-1/4, z-1/4'
'x-1/4, -y, z-1/4'
'-z, -x, -y'
'-y, -z, -x'
'z-1/4, x-1/4, -y'
'y-1/4, -z, x-1/4'
'-z, x-1/4, y-1/4'
'y-1/4, z-1/4, -x'
'z-1/4, -x, y-1/4'
'-y, z-1/4, x-1/4'
'y, x, z'
'-y-1/4, -x-1/4, z'
'-y-1/4, x, -z-1/4'
'y, -x-1/4, -z-1/4'
'x, z, y'
'z, y, x'
'-x-1/4, -z-1/4, y'
'z, -y-1/4, -x-1/4'
'-x-1/4, z, -y-1/4'
'-z-1/4, -y-1/4, x'
'x, -z-1/4, -y-1/4'
'-z-1/4, y, -x-1/4'
'-x, -y+1/2, -z+1/2'
'x-1/4, y+1/4, -z+1/2'
'-x, y+1/4, z+1/4'
'x-1/4, -y+1/2, z+1/4'
'-z, -x+1/2, -y+1/2'
'-y, -z+1/2, -x+1/2'
'z-1/4, x+1/4, -y+1/2'
'y-1/4, -z+1/2, x+1/4'
'-z, x+1/4, y+1/4'
'y-1/4, z+1/4, -x+1/2'
'z-1/4, -x+1/2, y+1/4'
'-y, z+1/4, x+1/4'
'y, x+1/2, z+1/2'
'-y-1/4, -x+1/4, z+1/2'
'-y-1/4, x+1/2, -z+1/4'
'y, -x+1/4, -z+1/4'
'x, z+1/2, y+1/2'
'z, y+1/2, x+1/2'
'-x-1/4, -z+1/4, y+1/2'
'z, -y+1/4, -x+1/4'
'-x-1/4, z+1/2, -y+1/4'
'-z-1/4, -y+1/4, x+1/2'
'x, -z+1/4, -y+1/4'
'-z-1/4, y+1/2, -x+1/4'
'-x+1/2, -y, -z+1/2'
'x+1/4, y-1/4, -z+1/2'
'-x+1/2, y-1/4, z+1/4'
'x+1/4, -y, z+1/4'
'-z+1/2, -x, -y+1/2'
'-y+1/2, -z, -x+1/2'
'z+1/4, x-1/4, -y+1/2'
'y+1/4, -z, x+1/4'
'-z+1/2, x-1/4, y+1/4'
'y+1/4, z-1/4, -x+1/2'
'z+1/4, -x, y+1/4'
'-y+1/2, z-1/4, x+1/4'
'y+1/2, x, z+1/2'
'-y+1/4, -x-1/4, z+1/2'
'-y+1/4, x, -z+1/4'
'y+1/2, -x-1/4, -z+1/4'
'x+1/2, z, y+1/2'
'z+1/2, y, x+1/2'
'-x+1/4, -z-1/4, y+1/2'
'z+1/2, -y-1/4, -x+1/4'
'-x+1/4, z, -y+1/4'
'-z+1/4, -y-1/4, x+1/2'
'x+1/2, -z-1/4, -y+1/4'
'-z+1/4, y, -x+1/4'
'-x+1/2, -y+1/2, -z'
'x+1/4, y+1/4, -z'
'-x+1/2, y+1/4, z-1/4'
'x+1/4, -y+1/2, z-1/4'
'-z+1/2, -x+1/2, -y'
'-y+1/2, -z+1/2, -x'
'z+1/4, x+1/4, -y'
'y+1/4, -z+1/2, x-1/4'
'-z+1/2, x+1/4, y-1/4'
'y+1/4, z+1/4, -x'
'z+1/4, -x+1/2, y-1/4'
'-y+1/2, z+1/4, x-1/4'
'y+1/2, x+1/2, z'
'-y+1/4, -x+1/4, z'
'-y+1/4, x+1/2, -z-1/4'
'y+1/2, -x+1/4, -z-1/4'
'x+1/2, z+1/2, y'
'z+1/2, y+1/2, x'
'-x+1/4, -z+1/4, y'
'z+1/2, -y+1/4, -x-1/4'
'-x+1/4, z+1/2, -y-1/4'
'-z+1/4, -y+1/4, x'
'x+1/2, -z+1/4, -y-1/4'
'-z+1/4, y+1/2, -x-1/4'

loop_
_atom_site_label
_atom_site_type_symbol
_atom_site_fract_x
_atom_site_fract_y
_atom_site_fract_z
_atom_site_U_iso_or_equiv
_atom_site_adp_type
_atom_site_occupancy
_atom_site_symmetry_multiplicity
_atom_site_calc_flag
_atom_site_refinement_flags
Si1 Si 0.375 0.375 0.375 0.0147(7) Uani 1 24 d S
Si2 Si 0.28231(6) 0.28231(6) 0.28231(6) 0.0156(5) Uani 1 6 d S
Si3 Si 0.31742(5) 0.31742(5) 0.12903(6) 0.0156(4) Uani 1 2 d S
Na1 Na 0.5 0 0 0.0274(9) Uani 1 12 d S
Na2 Na 0.125 0.125 0.125 0.121(12) Uani 0.63(4) 24 d SP
Na21 Na 0.1798(18) 0.1798(18) 0.0702(18) 0.014(14) Uiso 0.049(9) 6 d SP
Na22 Na 0.080(3) 0.170(3) 0.080(3) 0.06(2) Uani 0.059(11) 6 d SP

loop_
_atom_site_aniso_label
_atom_site_aniso_U_11
_atom_site_aniso_U_22
_atom_site_aniso_U_33
_atom_site_aniso_U_23
_atom_site_aniso_U_13
_atom_site_aniso_U_12
Si1 0.0147(7) 0.0147(7) 0.0147(7) 0 0 0
Si2 0.0156(5) 0.0156(5) 0.0156(5) 0.0003(4) 0.0003(4) 0.0003(4)
Si3 0.0153(5) 0.0153(5) 0.0162(5) -0.0003(2) -0.0003(2) 0.0006(3)
Na1 0.0274(9) 0.0274(9) 0.0274(9) -0.0019(9) -0.0019(9) -0.0019(9)
Na2 0.121(12) 0.121(12) 0.121(12) 0 0 0
Na22 0.06(2) 0.06(2) 0.06(2) 0.015(17) -0.015(17) 0.015(17)

loop_
_atom_type_symbol
_atom_type_description
_atom_type_scat_dispersion_real
_atom_type_scat_dispersion_imag
_atom_type_scat_source
Na Na 0.0362 0.0249 'International Tables Vol C Tables 4.2.6.8 and 6.1.1.4'
Si Si 0.0817 0.0704 'International Tables Vol C Tables 4.2.6.8 and 6.1.1.4'

loop_
_geom_angle_atom_site_label_1
_geom_angle_atom_site_label_2
_geom_angle_atom_site_label_3
_geom_angle
_geom_angle_site_symmetry_1
_geom_angle_site_symmetry_3
Si2 Si1 Si2 109.5 . 52
Si2 Si1 Si2 109.5 . 74
Si2 Si1 Si2 109.5 52 74
Si2 Si1 Si2 109.5 . 27
Si2 Si1 Si2 109.5 52 27
Si2 Si1 Si2 109.5 74 27
Si2 Si1 Na1 180.000(19) . 25
Si2 Si1 Na1 70.5 52 25
Si2 Si1 Na1 70.5 74 25
Si2 Si1 Na1 70.5 27 25
Si2 Si1 Na1 70.5 . 3
Si2 Si1 Na1 70.5 52 3
Si2 Si1 Na1 70.5 74 3
Si2 Si1 Na1 180.000(19) 27 3
Na1 Si1 Na1 109.5 25 3
Si2 Si1 Na1 70.5 . 76
Si2 Si1 Na1 180.000(19) 52 76
Si2 Si1 Na1 70.5 74 76
Si2 Si1 Na1 70.5 27 76
Na1 Si1 Na1 109.5 25 76
Na1 Si1 Na1 109.5 3 76
Si2 Si1 Na1 70.5 . 50
Si2 Si1 Na1 70.5 52 50
Si2 Si1 Na1 180.000(19) 74 50
Si2 Si1 Na1 70.5 27 50
Na1 Si1 Na1 109.5 25 50
Na1 Si1 Na1 109.5 3 50
Na1 Si1 Na1 109.5 76 50
Si1 Si2 Si3 107.31(4) . 6
Si1 Si2 Si3 107.31(4) . .
Si3 Si2 Si3 111.54(4) 6 .
Si1 Si2 Si3 107.31(4) . 5
Si3 Si2 Si3 111.54(4) 6 5
Si3 Si2 Si3 111.54(4) . 5
Si1 Si2 Na22 180.0(6) . 4
Si3 Si2 Na22 72.69(4) 6 4
Si3 Si2 Na22 72.69(4) . 4
Si3 Si2 Na22 72.69(4) 5 4
Si1 Si2 Na1 66.59(3) . 3
Si3 Si2 Na1 71.349(15) 6 3
Si3 Si2 Na1 71.349(15) . 3
Si3 Si2 Na1 173.90(7) 5 3
Na22 Si2 Na1 113.41(3) 4 3
Si1 Si2 Na1 66.59(3) . 50
Si3 Si2 Na1 71.349(15) 6 50
Si3 Si2 Na1 173.90(7) . 50
Si3 Si2 Na1 71.349(15) 5 50
Na22 Si2 Na1 113.41(3) 4 50
Na1 Si2 Na1 105.26(3) 3 50
Si1 Si2 Na1 66.59(3) . 76
Si3 Si2 Na1 173.90(7) 6 76
Si3 Si2 Na1 71.349(15) . 76
Si3 Si2 Na1 71.349(15) 5 76
Na22 Si2 Na1 113.41(3) 4 76
Na1 Si2 Na1 105.26(3) 3 76
Na1 Si2 Na1 105.26(3) 50 76
Si3 Si3 Si3 119.827(7) 179 180
Si3 Si3 Si2 105.41(5) 179 .
Si3 Si3 Si2 105.41(5) 180 .
Si3 Si3 Si3 108.82(4) 179 74
Si3 Si3 Si3 108.82(4) 180 74
Si2 Si3 Si3 107.95(4) . 74
Si3 Si3 Na21 67.8(3) 179 169
Si3 Si3 Na21 67.8(3) 180 169
Si2 Si3 Na21 163.2(7) . 169
Si3 Si3 Na21 88.9(7) 74 169
Si3 Si3 Na21 65.2(2) 179 .
Si3 Si3 Na21 65.2(2) 180 .
Si2 Si3 Na21 88.9(7) . .
Si3 Si3 Na21 163.2(7) 74 .
Na21 Si3 Na21 74.3(14) 169 .
Si3 Si3 Na22 76.0(4) 179 4
Si3 Si3 Na22 76.0(4) 180 4
Si2 Si3 Na22 60.8(9) . 4
Si3 Si3 Na22 168.8(9) 74 4
Na21 Si3 Na22 102.3(11) 169 4
Na21 Si3 Na22 28.1(11) . 4
Si3 Si3 Na1 69.495(12) 179 3
Si3 Si3 Na1 169.96(2) 180 3
Si2 Si3 Na1 66.88(3) . 3
Si3 Si3 Na1 69.185(16) 74 3
Na21 Si3 Na1 121.4(3) 169 3
Na21 Si3 Na1 119.5(3) . 3
Na22 Si3 Na1 104.2(5) 4 3
Si3 Si3 Na1 169.96(2) 179 76
Si3 Si3 Na1 69.495(12) 180 76
Si2 Si3 Na1 66.88(3) . 76
Si3 Si3 Na1 69.185(16) 74 76
Na21 Si3 Na1 121.4(3) 169 76
Na21 Si3 Na1 119.5(3) . 76
Na22 Si3 Na1 104.2(5) 4 76
Na1 Si3 Na1 100.96(2) 3 76
Si3 Si3 Na22 62.0(8) 179 169
Si3 Si3 Na22 90.4(10) 180 169
Si2 Si3 Na22 163.7(11) . 169
Si3 Si3 Na22 69.54(12) 74 169
Na21 Si3 Na22 25.6(10) 169 169
Na21 Si3 Na22 94.3(7) . 169
Na22 Si3 Na22 121.2(9) 4 169
Na1 Si3 Na22 97.8(10) 3 169
Na1 Si3 Na22 124.1(7) 76 169
Si3 Si3 Na22 90.4(10) 179 170
Si3 Si3 Na22 62.0(8) 180 170
Si2 Si3 Na22 163.7(11) . 170
Si3 Si3 Na22 69.54(12) 74 170
Na21 Si3 Na22 25.6(10) 169 170
Na21 Si3 Na22 94.3(7) . 170
Na22 Si3 Na22 121.2(9) 4 170
Na1 Si3 Na22 124.1(7) 3 170
Na1 Si3 Na22 97.8(10) 76 170
Na22 Si3 Na22 32(2) 169 170
Si1 Na1 Si1 180 121_655 25_544
Si1 Na1 Si2 42.88(3) 121_655 99_655
Si1 Na1 Si2 137.12(3) 25_544 99_655
Si1 Na1 Si2 42.88(3) 121_655 172
Si1 Na1 Si2 137.12(3) 25_544 172
Si2 Na1 Si2 72.22(4) 99_655 172
Si1 Na1 Si2 42.88(3) 121_655 146
Si1 Na1 Si2 137.12(3) 25_544 146
Si2 Na1 Si2 72.22(4) 99_655 146
Si2 Na1 Si2 72.22(4) 172 146
Si1 Na1 Si2 137.12(3) 121_655 76_545
Si1 Na1 Si2 42.88(3) 25_544 76_545
Si2 Na1 Si2 107.78(4) 99_655 76_545
Si2 Na1 Si2 180.00(3) 172 76_545
Si2 Na1 Si2 107.78(4) 146 76_545
Si1 Na1 Si2 137.12(3) 121_655 50_554
Si1 Na1 Si2 42.88(3) 25_544 50_554
Si2 Na1 Si2 107.78(4) 99_655 50_554
Si2 Na1 Si2 107.78(4) 172 50_554
Si2 Na1 Si2 180.000(7) 146 50_554
Si2 Na1 Si2 72.22(4) 76_545 50_554
Si1 Na1 Si2 137.12(3) 121_655 3
Si1 Na1 Si2 42.88(3) 25_544 3
Si2 Na1 Si2 180 99_655 3
Si2 Na1 Si2 107.78(4) 172 3
Si2 Na1 Si2 107.78(4) 146 3
Si2 Na1 Si2 72.22(4) 76_545 3
Si2 Na1 Si2 72.22(4) 50_554 3
Si1 Na1 Si3 108.971(12) 121_655 83_545
Si1 Na1 Si3 71.029(12) 25_544 83_545
Si2 Na1 Si3 69.01(3) 99_655 83_545
Si2 Na1 Si3 138.229(19) 172 83_545
Si2 Na1 Si3 109.086(14) 146 83_545
Si2 Na1 Si3 41.771(19) 76_545 83_545
Si2 Na1 Si3 70.915(14) 50_554 83_545
Si2 Na1 Si3 110.99(3) 3 83_545
Si1 Na1 Si3 108.971(12) 121_655 55_554
Si1 Na1 Si3 71.029(12) 25_544 55_554
Si2 Na1 Si3 69.01(3) 99_655 55_554
Si2 Na1 Si3 109.086(14) 172 55_554
Si2 Na1 Si3 138.229(19) 146 55_554
Si2 Na1 Si3 70.915(14) 76_545 55_554
Si2 Na1 Si3 41.771(19) 50_554 55_554
Si2 Na1 Si3 110.99(3) 3 55_554
Si3 Na1 Si3 41.63(3) 83_545 55_554
Si1 Na1 Si3 71.029(12) 121_655 154
Si1 Na1 Si3 108.971(12) 25_544 154
Si2 Na1 Si3 70.915(14) 99_655 154
Si2 Na1 Si3 110.99(3) 172 154
Si2 Na1 Si3 41.771(19) 146 154
Si2 Na1 Si3 69.01(3) 76_545 154
Si2 Na1 Si3 138.229(19) 50_554 154
Si2 Na1 Si3 109.085(14) 3 154
Si3 Na1 Si3 70.033(12) 83_545 154
Si3 Na1 Si3 108.92(3) 55_554 154
Si1 Na1 Si3 71.029(12) 121_655 172
Si1 Na1 Si3 108.971(12) 25_544 172
Si2 Na1 Si3 70.915(14) 99_655 172
Si2 Na1 Si3 41.771(19) 172 172
Si2 Na1 Si3 110.99(3) 146 172
Si2 Na1 Si3 138.229(19) 76_545 172
Si2 Na1 Si3 69.01(3) 50_554 172
Si2 Na1 Si3 109.085(14) 3 172
Si3 Na1 Si3 108.92(3) 83_545 172
Si3 Na1 Si3 70.033(12) 55_554 172
Si3 Na1 Si3 138.99(2) 154 172
Na22 Na2 Na22 109.471(15) 4 2
Na22 Na2 Na22 109.471(7) 4 .
Na22 Na2 Na22 109.4710(10) 2 .
Na22 Na2 Na22 109.4710(10) 4 3
Na22 Na2 Na22 109.471(5) 2 3
Na22 Na2 Na22 109.471(8) . 3
Na22 Na2 Na21 70.529(2) 4 3
Na22 Na2 Na21 70.5290(10) 2 3
Na22 Na2 Na21 180(5) . 3
Na22 Na2 Na21 70.529(3) 3 3
Na22 Na2 Na21 180(5) 4 2
Na22 Na2 Na21 70.529(5) 2 2
Na22 Na2 Na21 70.529(6) . 2
Na22 Na2 Na21 70.529(7) 3 2
Na21 Na2 Na21 109.471(4) 3 2
Na22 Na2 Na21 70.529(3) 4 .
Na22 Na2 Na21 70.529(3) 2 .
Na22 Na2 Na21 70.529(5) . .
Na22 Na2 Na21 180(5) 3 .
Na21 Na2 Na21 109.471(8) 3 .
Na21 Na2 Na21 109.471(2) 2 .
Na22 Na2 Na21 70.529(6) 4 4
Na22 Na2 Na21 180(5) 2 4
Na22 Na2 Na21 70.529(2) . 4
Na22 Na2 Na21 70.529(3) 3 4
Na21 Na2 Na21 109.5 3 4
Na21 Na2 Na21 109.471(2) 2 4
Na21 Na2 Na21 109.471(2) . 4
Na2 Na21 Na22 47(3) . .
Na2 Na21 Na22 47(3) . 2
Na22 Na21 Na22 79(4) . 2
Na2 Na21 Na22 47(3) . 4
Na22 Na21 Na22 79(4) . 4
Na22 Na21 Na22 79(4) 2 4
Na2 Na21 Na21 35.2640(10) . 2
Na22 Na21 Na21 39.9(16) . 2
Na22 Na21 Na21 39.9(16) 2 2
Na22 Na21 Na21 82(3) 4 2
Na2 Na21 Na21 35.3 . 3
Na22 Na21 Na21 82(3) . 3
Na22 Na21 Na21 39.9(16) 2 3
Na22 Na21 Na21 39.9(16) 4 3
Na21 Na21 Na21 60.0000(10) 2 3
Na2 Na21 Na21 35.2640(10) . 4
Na22 Na21 Na21 39.9(16) . 4
Na22 Na21 Na21 82(3) 2 4
Na22 Na21 Na21 39.9(16) 4 4
Na21 Na21 Na21 60.0000(10) 2 4
Na21 Na21 Na21 60.000(2) 3 4
Na2 Na21 Na22 0.0(14) . 3
Na22 Na21 Na22 47(3) . 3
Na22 Na21 Na22 47(3) 2 3
Na22 Na21 Na22 47(3) 4 3
Na21 Na21 Na22 35.264(2) 2 3
Na21 Na21 Na22 35.264(2) 3 3
Na21 Na21 Na22 35.264(3) 4 3
Na2 Na21 Si3 126.4(7) . 169
Na22 Na21 Si3 96.2(16) . 169
Na22 Na21 Si3 96.2(16) 2 169
Na22 Na21 Si3 173(3) 4 169
Na21 Na21 Si3 91.1(7) 2 169
Na21 Na21 Si3 135.8(5) 3 169
Na21 Na21 Si3 135.8(5) 4 169
Na22 Na21 Si3 126.4(7) 3 169
Na2 Na21 Si3 126.4(7) . 179
Na22 Na21 Si3 173(3) . 179
Na22 Na21 Si3 96.2(16) 2 179
Na22 Na21 Si3 96.2(16) 4 179
Na21 Na21 Si3 135.8(5) 2 179
Na21 Na21 Si3 91.1(7) 3 179
Na21 Na21 Si3 135.8(5) 4 179
Na22 Na21 Si3 126.4(7) 3 179
Si3 Na21 Si3 88.4(10) 169 179
Na2 Na21 Si3 126.4(7) . 180
Na22 Na21 Si3 96.2(16) . 180
Na22 Na21 Si3 173(3) 2 180
Na22 Na21 Si3 96.2(16) 4 180
Na21 Na21 Si3 135.8(5) 2 180
Na21 Na21 Si3 135.8(5) 3 180
Na21 Na21 Si3 91.1(7) 4 180
Na22 Na21 Si3 126.4(7) 3 180
Si3 Na21 Si3 88.4(10) 169 180
Si3 Na21 Si3 88.4(10) 179 180
Na2 Na21 Si3 127.9(7) . .
Na22 Na21 Si3 135.0(6) . .
Na22 Na21 Si3 135.0(6) 2 .
Na22 Na21 Si3 81(2) 4 .
Na21 Na21 Si3 163.2(7) 2 .
Na21 Na21 Si3 105.9(6) 3 .
Na21 Na21 Si3 105.9(6) 4 .
Na22 Na21 Si3 127.9(7) 3 .
Si3 Na21 Si3 105.7(14) 169 .
Si3 Na21 Si3 47.0(5) 179 .
Si3 Na21 Si3 47.0(5) 180 .
Na2 Na22 Na21 62(3) . 4
Na2 Na22 Na21 62(3) . .
Na21 Na22 Na21 100(3) 4 .
Na2 Na22 Na21 62(3) . 2
Na21 Na22 Na21 100(3) 4 2
Na21 Na22 Na21 100(3) . 2
Na2 Na22 Na22 35.2640(10) . 4
Na21 Na22 Na22 50.6(19) 4 4
Na21 Na22 Na22 50.6(19) . 4
Na21 Na22 Na22 98(3) 2 4
Na2 Na22 Na22 35.3 . 2
Na21 Na22 Na22 98(3) 4 2
Na21 Na22 Na22 50.6(19) . 2
Na21 Na22 Na22 50.6(19) 2 2
Na22 Na22 Na22 60.0000(10) 4 2
Na2 Na22 Na22 35.264(2) . 3
Na21 Na22 Na22 51(2) 4 3
Na21 Na22 Na22 98(3) . 3
Na21 Na22 Na22 51(2) 2 3
Na22 Na22 Na22 60.000(3) 4 3
Na22 Na22 Na22 60.000(4) 2 3
Na2 Na22 Na21 0(3) . 3
Na21 Na22 Na21 62(3) 4 3
Na21 Na22 Na21 62(3) . 3
Na21 Na22 Na21 62(3) 2 3
Na22 Na22 Na21 35.264(2) 4 3
Na22 Na22 Na21 35.2640(10) 2 3
Na22 Na22 Na21 35.3 3 3
Na2 Na22 Si2 180(6) . 4
Na21 Na22 Si2 118(3) 4 4
Na21 Na22 Si2 118(3) . 4
Na21 Na22 Si2 118(3) 2 4
Na22 Na22 Si2 144.736(8) 4 4
Na22 Na22 Si2 144.736(5) 2 4
Na22 Na22 Si2 144.735(6) 3 4
Na21 Na22 Si2 180.0(14) 3 4
Na2 Na22 Si3 133.5(9) . 8
Na21 Na22 Si3 129.8(14) 4 8
Na21 Na22 Si3 129.8(14) . 8
Na21 Na22 Si3 71.1(19) 2 8
Na22 Na22 Si3 168.8(9) 4 8
Na22 Na22 Si3 110.6(7) 2 8
Na22 Na22 Si3 110.6(7) 3 8
Na21 Na22 Si3 133.5(9) 3 8
Si2 Na22 Si3 46.5(9) 4 8
Na2 Na22 Si3 133.5(9) . 11
Na21 Na22 Si3 129.8(14) 4 11
Na21 Na22 Si3 71.1(19) . 11
Na21 Na22 Si3 129.8(14) 2 11
Na22 Na22 Si3 110.6(7) 4 11
Na22 Na22 Si3 110.6(7) 2 11
Na22 Na22 Si3 168.8(9) 3 11
Na21 Na22 Si3 133.5(9) 3 11
Si2 Na22 Si3 46.5(9) 4 11
Si3 Na22 Si3 77.8(13) 8 11
Na2 Na22 Si3 133.5(9) . 4
Na21 Na22 Si3 71.1(19) 4 4
Na21 Na22 Si3 129.8(14) . 4
Na21 Na22 Si3 129.8(14) 2 4
Na22 Na22 Si3 110.6(7) 4 4
Na22 Na22 Si3 168.8(9) 2 4
Na22 Na22 Si3 110.6(7) 3 4
Na21 Na22 Si3 133.5(9) 3 4
Si2 Na22 Si3 46.5(9) 4 4
Si3 Na22 Si3 77.8(13) 8 4
Si3 Na22 Si3 77.8(13) 11 4

loop_
_geom_bond_atom_site_label_1
_geom_bond_atom_site_label_2
_geom_bond_distance
_geom_bond_site_symmetry_2
Si1 Si2 2.3691(16) .
Si1 Si2 2.3691(16) 52
Si1 Si2 2.3691(16) 74
Si1 Si2 2.3691(16) 27
Si1 Na1 3.1948(2) 25
Si1 Na1 3.1948(2) 3
Si1 Na1 3.1948(2) 76
Si1 Na1 3.1948(2) 50
Si2 Si3 2.3774(10) 6
Si2 Si3 2.3774(10) .
Si2 Si3 2.3775(10) 5
Si2 Na22 2.86(7) 4
Si2 Na1 3.2823(7) 3
Si2 Na1 3.2823(7) 50
Si2 Na1 3.2823(7) 76
Si3 Si3 2.3690(9) 179
Si3 Si3 2.3690(9) 180
Si3 Si3 2.403(2) 74
Si3 Na21 2.94(3) 169
Si3 Na21 3.00(3) .
Si3 Na22 3.13(5) 4
Si3 Na1 3.3815(6) 3
Si3 Na1 3.3815(6) 76
Si3 Na22 3.438(19) 169
Si3 Na22 3.438(19) 170
Na1 Si1 3.1948(2) 121_655
Na1 Si1 3.1948(2) 25_544
Na1 Si2 3.2823(7) 99_655
Na1 Si2 3.2823(7) 172
Na1 Si2 3.2823(7) 146
Na1 Si2 3.2823(7) 76_545
Na1 Si2 3.2823(7) 50_554
Na1 Si2 3.2823(7) 3
Na1 Si3 3.3815(6) 83_545
Na1 Si3 3.3815(6) 55_554
Na1 Si3 3.3815(6) 154
Na1 Si3 3.3815(6) 172
Na2 Na22 1.16(7) 4
Na2 Na22 1.16(7) 2
Na2 Na22 1.16(7) .
Na2 Na22 1.16(7) 3
Na2 Na21 1.40(5) 3
Na2 Na21 1.40(5) 2
Na2 Na21 1.40(5) .
Na2 Na21 1.40(5) 4
Na21 Na22 1.49(4) .
Na21 Na22 1.49(4) 2
Na21 Na22 1.49(4) 4
Na21 Na21 2.29(7) 2
Na21 Na21 2.29(7) 3
Na21 Na21 2.29(7) 4
Na21 Na22 2.56(8) 3
Na21 Si3 2.94(3) 169
Na21 Si3 2.94(3) 179
Na21 Si3 2.94(3) 180
Na22 Na21 1.49(4) 4
Na22 Na21 1.49(4) 2
Na22 Na22 1.89(11) 4
Na22 Na22 1.89(11) 2
Na22 Na22 1.89(11) 3
Na22 Na21 2.56(8) 3
Na22 Si2 2.86(7) 4
Na22 Si3 3.13(5) 8
Na22 Si3 3.13(5) 11
Na22 Si3 3.13(5) 4
